data_1535086
loop_
_publ_author_name
'Mattausch, H.J.'
'Oeckler, O.'
'Zheng, C.'
'Simon, A.'

_publ_section_title
;
 Kondensierte Al6-ringe in den Subiodiden La3 Al2 I2 und La2 Al2 I
;
_journal_name_full 'Zeitschrift fuer Anorganische und Allgemeine Chemie'
_journal_page_first 1523
_journal_page_last 1531
_journal_volume 627
_journal_year 2001
_chemical_formula_sum 'Al2 I La2'
_chemical_name_systematic 'La2 Al2 I'
_space_group_IT_number 194
_symmetry_space_group_name_Hall '-P 6c 2c'
_symmetry_space_group_name_H-M 'P 63/m m c'
_cell_angle_alpha 90
_cell_angle_beta 90
_cell_angle_gamma 120
_cell_formula_units_Z 2
_cell_length_a 4.3718
_cell_length_b 4.3718
_cell_length_c 17.605
_cell_volume 291.398
_citation_journal_id_ASTM ZAACAB
_cod_data_source_file Mattausch_ZAACAB_2001_92.cif
_cod_data_source_block Al2I1La2
_cod_original_cell_volume 291.3984
_cod_original_formula_sum 'Al2 I1 La2'
_cod_database_code 1535086

loop_
_symmetry_equiv_pos_as_xyz
x,y,z
x-y,x,z+1/2
-y,x-y,z
-x,-y,z+1/2
-x+y,-x,z
y,-x+y,z+1/2
-y,-x,-z+1/2
x-y,-y,-z
x,x-y,-z+1/2
y,x,-z
-x+y,y,-z+1/2
-x,-x+y,-z
-x,-y,-z
-x+y,-x,-z-1/2
y,-x+y,-z
x,y,-z-1/2
x-y,x,-z
-y,x-y,-z-1/2
y,x,z-1/2
-x+y,y,z
-x,-x+y,z-1/2
-y,-x,z
x-y,-y,z-1/2
x,x-y,z

loop_
_atom_site_label
_atom_site_type_symbol
_atom_site_fract_x
_atom_site_fract_y
_atom_site_fract_z
_atom_site_occupancy
_atom_site_U_iso_or_equiv
Al1 Al 0.6667 0.3333 0.006 1 0.0
I1 I 0.3333 0.6667 0.25 1 0.0
La1 La 0 0 0.11982 1 0.0
